data_4350814
loop_
_publ_author_name
'Kim, Tae Ho'
'Lee, Sangjin'
'Jeon, Youngeun'
'Shin, Yong Woon'
'Kim, Jineun'

_publ_section_title
;
 Reversible photoluminescence switch: A stair-step Cu4I4 coordination
 polymer based on a dithioether ligand
;
_journal_name_full 'Inorganic Chemistry Communications'
_journal_page_first 114
_journal_page_last 117
_journal_paper_doi 10.1016/j.inoche.2013.04.018
_journal_volume 33
_journal_year 2013
_chemical_formula_sum 'C12 H22 N2 O2 S2'
_chemical_formula_weight 290.44
_space_group_IT_number 2
_space_group_name_Hall '-P 1'
_space_group_name_H-M_alt 'P -1'
_symmetry_cell_setting triclinic
_symmetry_space_group_name_H-M 'P -1'
_atom_sites_solution_hydrogens geom
_atom_sites_solution_primary direct
_atom_sites_solution_secondary difmap
_cell_angle_alpha 105.4330(10)
_cell_angle_beta 96.756(2)
_cell_angle_gamma 92.0100(10)
_cell_formula_units_Z 1
_cell_length_a 5.8103(5)
_cell_length_b 7.7152(7)
_cell_length_c 8.3678(7)
_cell_measurement_reflns_used 1347
_cell_measurement_temperature 173(2)
_cell_measurement_theta_max 0.00
_cell_measurement_theta_min 0.00
_cell_volume 358.21(5)
_computing_cell_refinement 'Bruker SMART'
_computing_data_collection 'Bruker SMART'
_computing_data_reduction 'Bruker SAINT'
_computing_molecular_graphics 'Bruker SHELXTL'
_computing_publication_material 'Bruker SHELXTL'
_computing_structure_refinement 'Bruker SHELXTL'
_computing_structure_solution 'Bruker SHELXTL'
_diffrn_ambient_temperature 173(2)
_diffrn_measured_fraction_theta_full 0.898
_diffrn_measured_fraction_theta_max 0.898
_diffrn_measurement_device_type 'CCD area detector'
_diffrn_measurement_method 'phi and omega scans'
_diffrn_radiation_monochromator graphite
_diffrn_radiation_source 'fine-focus sealed tube'
_diffrn_radiation_type MoK\a
_diffrn_radiation_wavelength 0.71073
_diffrn_reflns_av_R_equivalents 0.0281
_diffrn_reflns_av_sigmaI/netI 0.0373
_diffrn_reflns_limit_h_max 7
_diffrn_reflns_limit_h_min -7
_diffrn_reflns_limit_k_max 8
_diffrn_reflns_limit_k_min -10
_diffrn_reflns_limit_l_max 8
_diffrn_reflns_limit_l_min -10
_diffrn_reflns_number 2288
_diffrn_reflns_theta_full 28.29
_diffrn_reflns_theta_max 28.29
_diffrn_reflns_theta_min 2.55
_exptl_absorpt_coefficient_mu 0.368
_exptl_absorpt_correction_T_max 0.3738
_exptl_absorpt_correction_T_min 0.2842
_exptl_absorpt_correction_type 'empirical psi-scan'
_exptl_crystal_colour colorless
_exptl_crystal_density_diffrn 1.346
_exptl_crystal_density_method 'not measured'
_exptl_crystal_description plate
_exptl_crystal_F_000 156
_exptl_crystal_size_max 0.22
_exptl_crystal_size_mid 0.20
_exptl_crystal_size_min 0.10
_refine_diff_density_max 0.419
_refine_diff_density_min -0.249
_refine_diff_density_rms 0.059
_refine_ls_extinction_method none
_refine_ls_goodness_of_fit_ref 1.116
_refine_ls_hydrogen_treatment constr
_refine_ls_matrix_type full
_refine_ls_number_parameters 83
_refine_ls_number_reflns 1598
_refine_ls_number_restraints 0
_refine_ls_restrained_S_all 1.116
_refine_ls_R_factor_all 0.0518
_refine_ls_R_factor_gt 0.0442
_refine_ls_shift/su_max 0.000
_refine_ls_shift/su_mean 0.000
_refine_ls_structure_factor_coef Fsqd
_refine_ls_weighting_details 'calc w=1/[\s^2^(Fo^2^)+(0.0465P)^2^+0.1770P] where P=(Fo^2^+2Fc^2^)/3'
_refine_ls_weighting_scheme calc
_refine_ls_wR_factor_gt 0.1036
_refine_ls_wR_factor_ref 0.1079
_reflns_number_gt 1394
_reflns_number_total 1598
_reflns_threshold_expression >2sigma(I)
_cod_data_source_file Inorg-Chem-Commun-2013-33-114.cif
_cod_data_source_block L
_cod_depositor_comments
;
The following automatic conversions were performed:

data item '_symmetry_cell_setting' value 'Triclinic' was changed to
'triclinic' in accordance with the built-in table derived from the
CIF Core dictionary named 'cif_core.dic' version 2.4.5 last updated
on 2014-11-21.

Automatic conversion script
Id: cif_fix_values 8738 2021-04-28 16:35:53Z antanas 
;
_cod_original_sg_symbol_H-M P-1
_cod_database_code 4350814

loop_
_symmetry_equiv_pos_as_xyz
'x, y, z'
'-x, -y, -z'

loop_
_atom_site_label
_atom_site_type_symbol
_atom_site_fract_x
_atom_site_fract_y
_atom_site_fract_z
_atom_site_U_iso_or_equiv
_atom_site_adp_type
_atom_site_occupancy
_atom_site_symmetry_multiplicity
_atom_site_calc_flag
_atom_site_refinement_flags
_atom_site_disorder_assembly
_atom_site_disorder_group
S1 S 0.40059(10) 0.80765(8) 1.28831(7) 0.03154(19) Uani 1 1 d . . .
N1 N 0.0285(3) 0.6241(2) 0.6596(2) 0.0227(4) Uani 1 1 d . . .
O1 O -0.1854(3) 0.7392(2) 0.86610(19) 0.0330(4) Uani 1 1 d . . .
C1 C 0.5935(4) 0.9662(3) 1.2360(3) 0.0303(5) Uani 1 1 d . . .
H1A H 0.6497 0.9089 1.1299 0.045 Uiso 1 1 calc R . .
H1B H 0.7258 1.0045 1.3245 0.045 Uiso 1 1 calc R . .
H1C H 0.5099 1.0715 1.2252 0.045 Uiso 1 1 calc R . .
C2 C 0.1594(3) 0.7867(3) 1.1260(2) 0.0252(4) Uani 1 1 d . . .
H2A H 0.0218 0.7316 1.1581 0.030 Uiso 1 1 calc R . .
H2B H 0.1224 0.9089 1.1185 0.030 Uiso 1 1 calc R . .
C3 C 0.2025(3) 0.6743(3) 0.9537(2) 0.0219(4) Uani 1 1 d . . .
H3A H 0.2215 0.5479 0.9559 0.026 Uiso 1 1 calc R . .
H3B H 0.3472 0.7217 0.9239 0.026 Uiso 1 1 calc R . .
C4 C -0.0016(3) 0.6810(2) 0.8232(2) 0.0204(4) Uani 1 1 d . . .
C5 C 0.2305(3) 0.5368(3) 0.5941(2) 0.0231(4) Uani 1 1 d . . .
H5A H 0.3409 0.5193 0.6871 0.028 Uiso 1 1 calc R . .
H5B H 0.3110 0.6139 0.5375 0.028 Uiso 1 1 calc R . .
C6 C -0.1503(3) 0.6451(3) 0.5296(2) 0.0237(4) Uani 1 1 d . . .
H6A H -0.0877 0.7270 0.4695 0.028 Uiso 1 1 calc R . .
H6B H -0.2844 0.6999 0.5816 0.028 Uiso 1 1 calc R . .

loop_
_atom_site_aniso_label
_atom_site_aniso_U_11
_atom_site_aniso_U_22
_atom_site_aniso_U_33
_atom_site_aniso_U_23
_atom_site_aniso_U_13
_atom_site_aniso_U_12
S1 0.0404(3) 0.0336(3) 0.0185(3) 0.0088(2) -0.0066(2) -0.0050(2)
N1 0.0178(8) 0.0296(9) 0.0175(8) 0.0021(7) -0.0014(6) 0.0056(6)
O1 0.0249(8) 0.0470(10) 0.0240(8) 0.0027(7) 0.0040(6) 0.0124(7)
C1 0.0276(10) 0.0308(11) 0.0291(11) 0.0033(9) 0.0020(9) -0.0002(8)
C2 0.0261(10) 0.0293(11) 0.0168(9) 0.0025(8) -0.0003(7) -0.0014(8)
C3 0.0217(9) 0.0223(9) 0.0192(9) 0.0034(8) -0.0016(7) 0.0000(7)
C4 0.0218(9) 0.0185(9) 0.0186(9) 0.0025(7) 0.0003(7) 0.0003(7)
C5 0.0160(9) 0.0318(10) 0.0197(9) 0.0040(8) 0.0018(7) 0.0043(7)
C6 0.0199(9) 0.0315(11) 0.0177(9) 0.0037(8) -0.0003(7) 0.0080(8)

loop_
_atom_type_symbol
_atom_type_description
_atom_type_scat_dispersion_real
_atom_type_scat_dispersion_imag
_atom_type_scat_source
C C 0.0033 0.0016 'International Tables Vol C Tables 4.2.6.8 and 6.1.1.4'
H H 0.0000 0.0000 'International Tables Vol C Tables 4.2.6.8 and 6.1.1.4'
N N 0.0061 0.0033 'International Tables Vol C Tables 4.2.6.8 and 6.1.1.4'
O O 0.0106 0.0060 'International Tables Vol C Tables 4.2.6.8 and 6.1.1.4'
S S 0.1246 0.1234 'International Tables Vol C Tables 4.2.6.8 and 6.1.1.4'

loop_
_geom_angle_atom_site_label_1
_geom_angle_atom_site_label_2
_geom_angle_atom_site_label_3
_geom_angle
_geom_angle_site_symmetry_1
_geom_angle_site_symmetry_3
C1 S1 C2 100.22(10) . .
C4 N1 C6 120.58(16) . .
C4 N1 C5 125.93(16) . .
C6 N1 C5 113.48(15) . .
C3 C2 S1 114.30(14) . .
C2 C3 C4 109.95(16) . .
O1 C4 N1 121.41(17) . .
O1 C4 C3 120.66(17) . .
N1 C4 C3 117.92(16) . .
N1 C5 C6 109.26(15) . 2_566
N1 C6 C5 110.72(16) . 2_566

loop_
_geom_bond_atom_site_label_1
_geom_bond_atom_site_label_2
_geom_bond_distance
_geom_bond_site_symmetry_2
S1 C1 1.802(2) .
S1 C2 1.804(2) .
N1 C4 1.356(2) .
N1 C6 1.459(2) .
N1 C5 1.464(2) .
O1 C4 1.228(2) .
C2 C3 1.525(3) .
C3 C4 1.527(3) .
C5 C6 1.525(3) 2_566
C6 C5 1.525(3) 2_566
